data_7213343
loop_
_publ_author_name
'Djaidi, Djamal'
'Leung, Ivy S. H.'
'Bishop, Roger'
'Craig, Donald C.'
'Scudder, Marcia L.'

_publ_section_title
;
 Ritter reactions. Part 14. Rearrangement of
 3,3,7,7-tetramethyl-6-methylidenebicyclo[3.3.1]nonan-2-one
;
_journal_issue 13
_journal_name_full 'Journal of the Chemical Society, Perkin Transactions 1'
_journal_page_first 2037
_journal_paper_doi 10.1039/b002544p
_journal_year 2000
_chemical_formula_moiety 'C18 H30 N2 O2'
_chemical_formula_sum 'C18 H30 N2 O2'
_chemical_formula_weight 306.5
_space_group_IT_number 15
_symmetry_cell_setting monoclinic
_symmetry_space_group_name_Hall '-C 2yc'
_symmetry_space_group_name_H-M 'C 1 2/c 1'
_atom_type_scat_source 'International Tables for X-ray Crystallography, Vol. IV'
_audit_creation_method 'RAELSPUB and manual entry'
_cell_angle_alpha 90
_cell_angle_beta 113.08(2)
_cell_angle_gamma 90
_cell_formula_units_Z 4
_cell_length_a 16.222(7)
_cell_length_b 11.361(3)
_cell_length_c 9.661(4)
_cell_measurement_reflns_used 10
_cell_measurement_temperature 294
_cell_measurement_theta_max 24
_cell_measurement_theta_min 19
_cell_volume 1638.0(11)
_diffrn_measurement_device_type 'Nonius CAD-4'
_diffrn_measurement_method \w--2\q
_diffrn_radiation_type 'Cu K\a'
_diffrn_radiation_wavelength 1.54184
_diffrn_reflns_av_R_equivalents 0.022
_diffrn_reflns_limit_h_max 19
_diffrn_reflns_limit_h_min 0
_diffrn_reflns_limit_k_max 0
_diffrn_reflns_limit_k_min -13
_diffrn_reflns_limit_l_max 11
_diffrn_reflns_limit_l_min -11
_diffrn_reflns_number 1602
_diffrn_reflns_theta_max 70
_diffrn_standards_decay_% 0
_diffrn_standards_interval_time 30min
_diffrn_standards_number 1
_exptl_absorpt_coefficient_mu 0.599
_exptl_absorpt_correction_T_max 0.97
_exptl_absorpt_correction_T_min 0.88
_exptl_absorpt_correction_type analytical
_exptl_absorpt_process_details '(DeMeulenaer & Tompa, 1965)'
_exptl_crystal_colour colourless
_exptl_crystal_density_diffrn 1.24
_exptl_crystal_density_method 'not measured'
_exptl_crystal_description 'triangular prism'
_exptl_crystal_F_000 672.0
_exptl_crystal_size_max 0.28
_exptl_crystal_size_mid 0.05
_exptl_crystal_size_min 0.05
_refine_diff_density_max 0.47
_refine_diff_density_min -0.27
_refine_ls_extinction_method none
_refine_ls_goodness_of_fit_ref 2.04
_refine_ls_hydrogen_treatment noref
_refine_ls_number_parameters 101
_refine_ls_number_reflns 1154
_refine_ls_R_factor_gt 0.042
_refine_ls_shift/su_max 0.003
_refine_ls_structure_factor_coef F
_refine_ls_weighting_details 'w = 1/[\s^2^(F) + 0.0016F^2^]'
_refine_ls_weighting_scheme calc
_refine_ls_wR_factor_ref 0.061
_reflns_number_gt 1154
_reflns_number_total 1548
_reflns_threshold_expression I>3\s(I)
_cod_data_source_file b002544psup1.cif
_cod_data_source_block 6
_cod_original_cell_volume 1638(1)
_cod_original_sg_symbol_H-M C2/c
_cod_database_code 7213343

loop_
_symmetry_equiv_pos_site_id
_symmetry_equiv_pos_as_xyz
1 x,y,z
2 x,-y,1/2+z
3 -x,-y,-z
4 -x,y,1/2-z
5 1/2+x,1/2+y,z
6 1/2+x,1/2-y,1/2+z
7 1/2-x,1/2-y,-z
8 1/2-x,1/2+y,1/2-z

loop_
_atom_site_label
_atom_site_fract_x
_atom_site_fract_y
_atom_site_fract_z
_atom_site_U_iso_or_equiv
_atom_site_adp_type
_atom_site_type_symbol
O1 0.67695(9) -0.00465(12) 0.28018(14) 0.0458(4) Uani O
N1 0.6469(1) 0.0945(1) 0.4602(2) 0.0331(4) Uani N
C1 0.5000(0) 0.4080(2) 0.2500(0) 0.0396(6) Uani C
C2 0.4634(1) 0.3293(2) 0.3417(2) 0.0354(4) Uani C
C3 0.5382(1) 0.2515(2) 0.4560(2) 0.0333(4) Uani C
C4 0.5758(1) 0.1745(2) 0.3602(2) 0.0298(4) Uani C
C5 0.6128(1) 0.2541(2) 0.2688(2) 0.0349(4) Uani C
C6 0.6113(2) 0.3288(2) 0.5716(2) 0.0462(5) Uani C
C7 0.4980(1) 0.1781(2) 0.5482(2) 0.0416(5) Uani C
C8 0.5000(0) 0.0989(2) 0.2500(0) 0.0303(5) Uani C
C9 0.6878(1) 0.0098(2) 0.4126(2) 0.0347(4) Uani C
C10 0.7504(1) -0.0695(2) 0.5327(2) 0.0463(5) Uani C
HN1 0.6658 0.1043 0.5713 0.033 Uani H
H1C1 0.5492 0.4589 0.3195 0.040 Uani H
H2C1 0.4508 0.4589 0.1805 0.040 Uani H
HC2 0.4379 0.3809 0.3990 0.035 Uani H
H1C5 0.6392 0.2042 0.2113 0.035 Uani H
H2C5 0.6602 0.3069 0.3388 0.035 Uani H
H1C6 0.6401 0.3790 0.5182 0.046 Uani H
H2C6 0.5835 0.3802 0.6255 0.046 Uani H
H3C6 0.6575 0.2772 0.6459 0.046 Uani H
H1C7 0.4499 0.1258 0.4792 0.042 Uani H
H2C7 0.5461 0.1289 0.6229 0.042 Uani H
H3C7 0.4720 0.2319 0.6026 0.042 Uani H
H1C8 0.4750 0.0481 0.3087 0.030 Uani H
H2C8 0.5250 0.0481 0.1913 0.030 Uani H
H1C10 0.7768 -0.0252 0.6297 0.046 Uani H
H2C10 0.7164 -0.1390 0.5461 0.046 Uani H
H3C10 0.7994 -0.0969 0.5023 0.046 Uani H

loop_
_atom_site_aniso_label
_atom_site_aniso_U_11
_atom_site_aniso_U_22
_atom_site_aniso_U_33
_atom_site_aniso_U_12
_atom_site_aniso_U_13
_atom_site_aniso_U_23
_atom_site_aniso_type_symbol
O1 0.0482(8) 0.0530(9) 0.0357(8) 0.0084(7) 0.0160(6) -0.0042(6) O
N1 0.0339(8) 0.0351(8) 0.0263(7) 0.0030(7) 0.0075(6) -0.0003(6) N
C1 0.048(2) 0.029(1) 0.040(1) 0.0000(0) 0.014(1) 0.0000(0) C
C2 0.042(1) 0.030(1) 0.0342(9) 0.0030(8) 0.0145(8) -0.0033(7) C
C3 0.039(1) 0.0306(9) 0.0287(8) -0.0008(8) 0.0119(8) -0.0033(7) C
C4 0.0314(9) 0.0293(9) 0.0263(8) 0.0012(7) 0.0086(7) 0.0000(7) C
C5 0.035(1) 0.035(1) 0.035(1) -0.0039(8) 0.0138(8) 0.0010(8) C
C6 0.051(1) 0.043(1) 0.038(1) -0.006(1) 0.0100(9) -0.0118(9) C
C7 0.049(1) 0.046(1) 0.034(1) 0.002(1) 0.0193(8) 0.0026(8) C
C8 0.033(1) 0.027(1) 0.028(1) 0.0000(0) 0.009(1) 0.0000(0) C
C9 0.0321(9) 0.036(1) 0.0336(9) -0.0007(8) 0.0107(7) 0.0010(8) C
C10 0.045(1) 0.044(1) 0.049(1) 0.011(1) 0.0187(9) 0.012(1) C

loop_
_geom_angle_atom_site_label_1
_geom_angle_atom_site_label_2
_geom_angle_atom_site_label_3
_geom_angle
_geom_angle_site_symmetry_1
_geom_angle_site_symmetry_2
_geom_angle_site_symmetry_3
_geom_angle_publ_flag
C4 N1 C9 125.0(1) 1_555 1_555 1_555 no
C2 C1 C2 108.6(2) 1_555 1_555 4_655 no
C1 C2 C3 111.7(1) 1_555 1_555 1_555 no
C1 C2 C5 108.1(1) 1_555 1_555 4_655 no
C3 C2 C5 111.6(1) 1_555 1_555 4_655 no
C2 C3 C4 106.0(1) 1_555 1_555 1_555 no
C2 C3 C6 110.8(1) 1_555 1_555 1_555 no
C2 C3 C7 109.2(2) 1_555 1_555 1_555 no
C4 C3 C6 112.3(2) 1_555 1_555 1_555 no
C4 C3 C7 113.1(1) 1_555 1_555 1_555 no
C6 C3 C7 105.6(1) 1_555 1_555 1_555 no
N1 C4 C3 109.9(1) 1_555 1_555 1_555 no
N1 C4 C5 110.8(1) 1_555 1_555 1_555 no
N1 C4 C8 108.3(1) 1_555 1_555 1_555 no
C3 C4 C5 110.0(1) 1_555 1_555 1_555 no
C3 C4 C8 109.3(1) 1_555 1_555 1_555 no
C5 C4 C8 108.5(1) 1_555 1_555 1_555 no
C4 C5 C2 109.7(1) 1_555 1_555 4_655 no
C4 C8 C4 111.9(2) 1_555 1_555 4_655 no
O1 C9 N1 124.1(2) 1_555 1_555 1_555 no
O1 C9 C10 119.9(2) 1_555 1_555 1_555 no
N1 C9 C10 115.9(2) 1_555 1_555 1_555 no

loop_
_geom_bond_atom_site_label_1
_geom_bond_atom_site_label_2
_geom_bond_distance
_geom_bond_site_symmetry_1
_geom_bond_site_symmetry_2
_geom_bond_publ_flag
O1 C9 1.232(2) 1_555 1_555 no
N1 C4 1.488(2) 1_555 1_555 no
N1 C9 1.348(2) 1_555 1_555 no
C1 C2 1.533(2) 1_555 1_555 no
C1 C2 1.533(2) 1_555 4_655 no
C2 C3 1.556(2) 1_555 1_555 no
C2 C5 1.537(3) 1_555 4_655 no
C3 C4 1.561(2) 1_555 1_555 no
C3 C6 1.544(3) 1_555 1_555 no
C3 C7 1.540(2) 1_555 1_555 no
C4 C5 1.540(2) 1_555 1_555 no
C4 C8 1.536(2) 1_555 1_555 no
C5 C2 1.537(3) 1_555 4_655 no
C8 C4 1.536(2) 1_555 4_655 no
C9 C10 1.505(3) 1_555 1_555 no

loop_
_geom_torsion_atom_site_label_1
_geom_torsion_atom_site_label_2
_geom_torsion_atom_site_label_3
_geom_torsion_atom_site_label_4
_geom_torsion
_geom_torsion_site_symmetry_1
_geom_torsion_site_symmetry_2
_geom_torsion_site_symmetry_3
_geom_torsion_site_symmetry_4
_geom_torsion_publ_flag
C9 N1 C4 C3 174.1(2) 1_555 1_555 1_555 1_555 no
C9 N1 C4 C5 -64.1(2) 1_555 1_555 1_555 1_555 no
C9 N1 C4 C8 54.7(2) 1_555 1_555 1_555 1_555 no
C4 N1 C9 O1 6.9(3) 1_555 1_555 1_555 1_555 no
C4 N1 C9 C10 -173.5(2) 1_555 1_555 1_555 1_555 no
C2 C1 C2 C3 62.2(1) 4_655 1_555 1_555 1_555 no
C2 C1 C2 C5 -61.0(1) 4_655 1_555 1_555 4_655 no
C1 C2 C3 C4 -59.9(2) 1_555 1_555 1_555 1_555 no
C1 C2 C3 C6 62.1(2) 1_555 1_555 1_555 1_555 no
C1 C2 C3 C7 178.0(1) 1_555 1_555 1_555 1_555 no
C5 C2 C3 C4 61.3(2) 4_655 1_555 1_555 1_555 no
C5 C2 C3 C6 -176.7(1) 4_655 1_555 1_555 1_555 no
C5 C2 C3 C7 -60.8(2) 4_655 1_555 1_555 1_555 no
C2 C3 C4 N1 -178.7(1) 1_555 1_555 1_555 1_555 no
C2 C3 C4 C5 59.1(2) 1_555 1_555 1_555 1_555 no
C2 C3 C4 C8 -59.9(2) 1_555 1_555 1_555 1_555 no
C6 C3 C4 N1 60.3(2) 1_555 1_555 1_555 1_555 no
C6 C3 C4 C5 -61.9(2) 1_555 1_555 1_555 1_555 no
C6 C3 C4 C8 179.1(1) 1_555 1_555 1_555 1_555 no
C7 C3 C4 N1 -59.0(2) 1_555 1_555 1_555 1_555 no
C7 C3 C4 C5 178.8(1) 1_555 1_555 1_555 1_555 no
C7 C3 C4 C8 59.7(2) 1_555 1_555 1_555 1_555 no
N1 C4 C5 C2 175.9(1) 1_555 1_555 1_555 4_655 no
C3 C4 C5 C2 -62.4(2) 1_555 1_555 1_555 4_655 no
C8 C4 C5 C2 57.1(2) 1_555 1_555 1_555 4_655 no
N1 C4 C8 C4 -178.9(1) 1_555 1_555 1_555 4_655 no
C3 C4 C8 C4 61.3(1) 1_555 1_555 1_555 4_655 no
C5 C4 C8 C4 -58.6(1) 1_555 1_555 1_555 4_655 no
